data_7040606
loop_
_publ_author_name
'Song, Yang'
'Fan, Ruiqing'
'Fan, Jizhuang'
'Xing, Kai'
'Du, Xi'
'Wang, Ping'
'Yang, Yulin'

_publ_section_title
;
 Highly sensitive and selective fluorescent probes for Hg(2+) in
 Ag(i)/Cu(ii) 3D supramolecular architectures based on noncovalent
 interactions.
;
_journal_issue 41
_journal_name_full 'Dalton transactions (Cambridge, England : 2003)'
_journal_page_first 16422
_journal_page_last 16432
_journal_paper_doi 10.1039/c6dt02694j
_journal_volume 45
_journal_year 2016
_chemical_formula_sum 'C19 H13 Ag N O4'
_chemical_formula_weight 427.17
_chemical_name_systematic
; 
 ? 
;
_space_group_IT_number 15
_symmetry_cell_setting monoclinic
_symmetry_space_group_name_Hall '-C 2yc'
_symmetry_space_group_name_H-M 'C 1 2/c 1'
_atom_sites_solution_hydrogens geom
_atom_sites_solution_primary direct
_atom_sites_solution_secondary difmap
_audit_creation_method SHELXL-97
_audit_update_record
;
2016-05-01 deposited with the CCDC.
2016-09-09 downloaded from the CCDC.
;
_cell_angle_alpha 90.00
_cell_angle_beta 99.616(5)
_cell_angle_gamma 90.00
_cell_formula_units_Z 8
_cell_length_a 29.457(9)
_cell_length_b 14.831(5)
_cell_length_c 7.499(2)
_cell_measurement_reflns_used 1704.0
_cell_measurement_temperature 296(2)
_cell_measurement_theta_max 26.88
_cell_measurement_theta_min 1.40
_cell_volume 3230.1(17)
_computing_cell_refinement 'Bruker SMART'
_computing_data_collection 'Bruker SMART'
_computing_data_reduction 'Bruker SAINT'
_computing_molecular_graphics SHELXP-97
_computing_publication_material SHELXTL
_computing_structure_refinement 'SHELXL-97 (Sheldrick, 1997)'
_computing_structure_solution 'SHELXS-97 (Sheldrick, 1990)'
_diffrn_ambient_temperature 296(2)
_diffrn_measured_fraction_theta_full 0.999
_diffrn_measured_fraction_theta_max 0.915
_diffrn_measurement_device_type 'Bruker Smart APEX CCD area detector'
_diffrn_measurement_method 'phi and omega scans'
_diffrn_radiation_monochromator graphite
_diffrn_radiation_source 'fine-focus sealed tube'
_diffrn_radiation_type MoK\a
_diffrn_radiation_wavelength 0.71073
_diffrn_reflns_av_R_equivalents 0.1241
_diffrn_reflns_av_sigmaI/netI 0.0767
_diffrn_reflns_limit_h_max 34
_diffrn_reflns_limit_h_min -36
_diffrn_reflns_limit_k_max 17
_diffrn_reflns_limit_k_min -18
_diffrn_reflns_limit_l_max 9
_diffrn_reflns_limit_l_min -9
_diffrn_reflns_number 11579
_diffrn_reflns_theta_full 25.00
_diffrn_reflns_theta_max 26.88
_diffrn_reflns_theta_min 1.40
_diffrn_standards_decay_% 0
_diffrn_standards_interval_count 0
_diffrn_standards_interval_time 0
_diffrn_standards_number 0
_exptl_absorpt_coefficient_mu 1.270
_exptl_absorpt_correction_T_max 0.7503
_exptl_absorpt_correction_T_min 0.7018
_exptl_absorpt_correction_type multi-scan
_exptl_crystal_colour colourless
_exptl_crystal_density_diffrn 1.703
_exptl_crystal_density_method 'not measured'
_exptl_crystal_description block
_exptl_crystal_F_000 1600
_exptl_crystal_size_max 0.30
_exptl_crystal_size_mid 0.28
_exptl_crystal_size_min 0.24
_refine_diff_density_max 1.775
_refine_diff_density_min -1.258
_refine_diff_density_rms 0.163
_refine_ls_extinction_method none
_refine_ls_goodness_of_fit_ref 0.999
_refine_ls_hydrogen_treatment mixed
_refine_ls_matrix_type full
_refine_ls_number_parameters 229
_refine_ls_number_reflns 3188
_refine_ls_number_restraints 0
_refine_ls_restrained_S_all 0.999
_refine_ls_R_factor_all 0.0872
_refine_ls_R_factor_gt 0.0566
_refine_ls_shift/su_max 0.000
_refine_ls_shift/su_mean 0.000
_refine_ls_structure_factor_coef Fsqd
_refine_ls_weighting_details 'calc w=1/[\s^2^(Fo^2^)+(0.1000P)^2^+0.0000P] where P=(Fo^2^+2Fc^2^)/3'
_refine_ls_weighting_scheme calc
_refine_ls_wR_factor_gt 0.1428
_refine_ls_wR_factor_ref 0.1660
_reflns_number_gt 2204
_reflns_number_total 3188
_reflns_threshold_expression >2sigma(I)
_cod_data_source_file c6dt02694j2.cif
_cod_data_source_block s
_cod_depositor_comments
;
The following automatic conversions were performed:

'_symmetry_cell_setting' value 'Monoclinic' changed to 'monoclinic'
according to
/usr/data/users/saulius/crontab/automatic-downloads/rss-feeds/RSC/lib/dictionaries/cif_core.dic
dictionary named 'cif_core.dic' version 2.4.2 from 2011-04-26.

Automatic conversion script
Id: cif_fix_values 4268 2015-11-12 08:31:59Z antanas 

 Adding full bibliography for 7040606--7040608.cif.
;
_cod_original_sg_symbol_H-M 'C 2/c'
_cod_database_code 7040606

loop_
_symmetry_equiv_pos_as_xyz
'x, y, z'
'-x, y, -z+1/2'
'x+1/2, y+1/2, z'
'-x+1/2, y+1/2, -z+1/2'
'-x, -y, -z'
'x, -y, z-1/2'
'-x+1/2, -y+1/2, -z'
'x+1/2, -y+1/2, z-1/2'

loop_
_atom_site_label
_atom_site_type_symbol
_atom_site_fract_x
_atom_site_fract_y
_atom_site_fract_z
_atom_site_U_iso_or_equiv
_atom_site_adp_type
_atom_site_occupancy
_atom_site_symmetry_multiplicity
_atom_site_calc_flag
_atom_site_refinement_flags
Ag1 Ag 0.0000 0.02857(4) 0.2500 0.0588(3) Uani 1 2 d S
Ag2 Ag 0.0000 0.22805(4) 0.2500 0.0498(3) Uani 1 2 d S
O1 O 0.06624(14) 0.0480(3) 0.1718(6) 0.0559(11) Uani 1 1 d .
O2 O 0.07064(12) 0.1984(2) 0.1951(5) 0.0439(9) Uani 1 1 d .
O3 O 0.11660(14) 0.3294(3) 0.0638(5) 0.0484(10) Uani 1 1 d .
H3 H 0.1033 0.2906 0.1135 0.073 Uiso 1 1 calc R
O4 O 0.17598(17) 0.4199(3) 0.1360(6) 0.0643(12) Uani 1 1 d .
N1 N 0.0000 -0.1330(4) 0.2500 0.0445(16) Uani 1 2 d S
N2 N 0.0000 -0.6107(4) 0.2500 0.0362(14) Uani 1 2 d S
C1 C -0.03509(19) -0.1793(4) 0.2930(8) 0.0466(14) Uani 1 1 d .
H1B H -0.0598 -0.1475 0.3246 0.056 Uiso 1 1 calc R
C2 C -0.03690(19) -0.2724(3) 0.2932(7) 0.0425(13) Uani 1 1 d .
H2C H -0.0625 -0.3020 0.3220 0.051 Uiso 1 1 calc R
C3 C 0.0000 -0.3213(4) 0.2500 0.0353(16) Uani 1 2 d S
C4 C 0.0000 -0.4217(4) 0.2500 0.0355(16) Uani 1 2 d S
C5 C -0.03947(19) -0.4703(3) 0.1857(7) 0.0391(12) Uani 1 1 d .
H5A H -0.0669 -0.4405 0.1429 0.047 Uiso 1 1 calc R
C6 C -0.03778(19) -0.5636(3) 0.1854(7) 0.0420(13) Uani 1 1 d .
H6A H -0.0644 -0.5951 0.1378 0.050 Uiso 1 1 calc R
C7 C 0.0876(2) 0.1210(3) 0.1736(7) 0.0392(12) Uani 1 1 d .
C8 C 0.13633(18) 0.1163(3) 0.1422(7) 0.0333(11) Uani 1 1 d .
C9 C 0.14714(19) 0.0576(3) 0.0103(7) 0.0382(12) Uani 1 1 d .
H9A H 0.1242 0.0217 -0.0544 0.046 Uiso 1 1 calc R
C10 C 0.1913(2) 0.0522(3) -0.0251(7) 0.0444(13) Uani 1 1 d .
H10A H 0.1980 0.0141 -0.1158 0.053 Uiso 1 1 calc R
C11 C 0.2256(2) 0.1026(4) 0.0727(8) 0.0468(14) Uani 1 1 d .
H11A H 0.2555 0.0988 0.0483 0.056 Uiso 1 1 calc R
C12 C 0.21575(19) 0.1599(4) 0.2091(7) 0.0404(12) Uani 1 1 d .
H12A H 0.2394 0.1929 0.2772 0.049 Uiso 1 1 calc R
C13 C 0.17127(17) 0.1680(3) 0.2441(6) 0.0325(11) Uani 1 1 d .
C14 C 0.16367(16) 0.2291(3) 0.3943(6) 0.0325(11) Uani 1 1 d .
C15 C 0.16633(19) 0.1979(3) 0.5697(7) 0.0406(12) Uani 1 1 d .
H15A H 0.1701 0.1365 0.5925 0.049 Uiso 1 1 calc R
C16 C 0.16349(19) 0.2552(4) 0.7103(7) 0.0451(13) Uani 1 1 d .
H16A H 0.1642 0.2322 0.8261 0.054 Uiso 1 1 calc R
C17 C 0.15966(19) 0.3466(4) 0.6816(7) 0.0425(13) Uani 1 1 d .
H17A H 0.1583 0.3856 0.7778 0.051 Uiso 1 1 calc R
C18 C 0.1578(2) 0.3801(3) 0.5092(7) 0.0411(13) Uani 1 1 d .
H18A H 0.1558 0.4420 0.4892 0.049 Uiso 1 1 calc R
C19 C 0.15889(18) 0.3217(3) 0.3652(6) 0.0359(12) Uani 1 1 d .
C20 C 0.1521(2) 0.3614(3) 0.1805(7) 0.0420(13) Uani 1 1 d .

loop_
_atom_site_aniso_label
_atom_site_aniso_U_11
_atom_site_aniso_U_22
_atom_site_aniso_U_33
_atom_site_aniso_U_23
_atom_site_aniso_U_13
_atom_site_aniso_U_12
Ag1 0.0493(4) 0.0258(4) 0.1068(6) 0.000 0.0289(4) 0.000
Ag2 0.0465(4) 0.0254(3) 0.0817(5) 0.000 0.0227(3) 0.000
O1 0.048(2) 0.028(2) 0.094(3) 0.000(2) 0.020(2) -0.0006(17)
O2 0.043(2) 0.0255(19) 0.065(2) -0.0011(17) 0.0148(18) -0.0003(16)
O3 0.073(3) 0.038(2) 0.035(2) 0.0118(17) 0.0101(19) 0.007(2)
O4 0.104(4) 0.035(2) 0.057(3) 0.016(2) 0.024(2) -0.015(2)
N1 0.050(4) 0.021(3) 0.065(4) 0.000 0.014(3) 0.000
N2 0.049(4) 0.026(3) 0.035(3) 0.000 0.010(3) 0.000
C1 0.047(3) 0.026(3) 0.068(4) 0.000(3) 0.014(3) 0.007(2)
C2 0.052(3) 0.021(3) 0.056(3) 0.003(2) 0.011(3) 0.002(2)
C3 0.041(4) 0.018(3) 0.046(4) 0.000 0.006(3) 0.000
C4 0.057(5) 0.013(3) 0.039(4) 0.000 0.017(3) 0.000
C5 0.043(3) 0.023(3) 0.051(3) 0.002(2) 0.004(2) 0.004(2)
C6 0.051(3) 0.027(3) 0.049(3) 0.005(2) 0.011(3) 0.001(2)
C7 0.050(3) 0.028(3) 0.040(3) 0.000(2) 0.010(2) -0.001(2)
C8 0.043(3) 0.019(2) 0.039(3) 0.007(2) 0.010(2) 0.003(2)
C9 0.053(3) 0.022(2) 0.040(3) -0.003(2) 0.008(2) 0.000(2)
C10 0.062(4) 0.027(3) 0.048(3) -0.007(2) 0.020(3) 0.005(2)
C11 0.047(3) 0.038(3) 0.061(4) -0.003(3) 0.023(3) 0.003(3)
C12 0.049(3) 0.030(3) 0.044(3) -0.004(2) 0.015(2) -0.002(2)
C13 0.047(3) 0.020(2) 0.033(3) 0.0022(19) 0.013(2) 0.000(2)
C14 0.038(3) 0.024(2) 0.035(3) 0.0014(19) 0.007(2) 0.0007(19)
C15 0.059(3) 0.022(3) 0.042(3) 0.003(2) 0.013(2) 0.002(2)
C16 0.064(4) 0.042(3) 0.030(3) 0.005(2) 0.010(2) 0.000(3)
C17 0.050(3) 0.039(3) 0.039(3) -0.008(2) 0.010(2) 0.000(3)
C18 0.053(3) 0.027(3) 0.046(3) -0.003(2) 0.015(3) -0.002(2)
C19 0.050(3) 0.022(2) 0.039(3) 0.002(2) 0.016(2) 0.002(2)
C20 0.067(4) 0.019(2) 0.044(3) -0.003(2) 0.020(3) 0.006(2)

loop_
_atom_type_symbol
_atom_type_description
_atom_type_scat_dispersion_real
_atom_type_scat_dispersion_imag
_atom_type_scat_source
C C 0.0033 0.0016 'International Tables Vol C Tables 4.2.6.8 and 6.1.1.4'
H H 0.0000 0.0000 'International Tables Vol C Tables 4.2.6.8 and 6.1.1.4'
Ag Ag -0.8971 1.1015 'International Tables Vol C Tables 4.2.6.8 and 6.1.1.4'
N N 0.0061 0.0033 'International Tables Vol C Tables 4.2.6.8 and 6.1.1.4'
O O 0.0106 0.0060 'International Tables Vol C Tables 4.2.6.8 and 6.1.1.4'

loop_
_geom_angle_atom_site_label_1
_geom_angle_atom_site_label_2
_geom_angle_atom_site_label_3
_geom_angle
_geom_angle_site_symmetry_1
_geom_angle_site_symmetry_3
O1 Ag1 O1 164.6(2) . 2
O1 Ag1 N1 97.71(10) . .
O1 Ag1 N1 97.71(10) 2 .
O1 Ag1 Ag2 82.29(10) . .
O1 Ag1 Ag2 82.29(10) 2 .
N1 Ag1 Ag2 180.0 . .
O2 Ag2 O2 157.30(19) . 2
O2 Ag2 N2 101.35(9) . 1_565
O2 Ag2 N2 101.35(9) 2 1_565
O2 Ag2 Ag1 78.65(9) . .
O2 Ag2 Ag1 78.65(9) 2 .
N2 Ag2 Ag1 180.0 1_565 .
C7 O1 Ag1 126.2(4) . .
C7 O2 Ag2 126.8(3) . .
C20 O3 H3 109.5 . .
C1 N1 C1 117.6(6) 2 .
C1 N1 Ag1 121.2(3) 2 .
C1 N1 Ag1 121.2(3) . .
C6 N2 C6 116.9(6) 2 .
C6 N2 Ag2 121.5(3) 2 1_545
C6 N2 Ag2 121.5(3) . 1_545
N1 C1 C2 123.4(5) . .
N1 C1 H1B 118.3 . .
C2 C1 H1B 118.3 . .
C1 C2 C3 119.3(5) . .
C1 C2 H2C 120.4 . .
C3 C2 H2C 120.4 . .
C2 C3 C2 117.1(6) 2 .
C2 C3 C4 121.5(3) 2 .
C2 C3 C4 121.5(3) . .
C5 C4 C5 117.2(6) 2 .
C5 C4 C3 121.4(3) 2 .
C5 C4 C3 121.4(3) . .
C4 C5 C6 119.5(5) . .
C4 C5 H5A 120.2 . .
C6 C5 H5A 120.2 . .
N2 C6 C5 123.4(5) . .
N2 C6 H6A 118.3 . .
C5 C6 H6A 118.3 . .
O1 C7 O2 125.1(5) . .
O1 C7 C8 116.9(4) . .
O2 C7 C8 118.0(4) . .
C9 C8 C13 119.6(5) . .
C9 C8 C7 118.7(5) . .
C13 C8 C7 121.7(4) . .
C10 C9 C8 120.6(5) . .
C10 C9 H9A 119.7 . .
C8 C9 H9A 119.7 . .
C11 C10 C9 120.2(5) . .
C11 C10 H10A 119.9 . .
C9 C10 H10A 119.9 . .
C10 C11 C12 120.1(5) . .
C10 C11 H11A 120.0 . .
C12 C11 H11A 120.0 . .
C13 C12 C11 120.7(5) . .
C13 C12 H12A 119.6 . .
C11 C12 H12A 119.6 . .
C12 C13 C8 118.7(4) . .
C12 C13 C14 117.6(4) . .
C8 C13 C14 123.7(4) . .
C15 C14 C19 117.8(4) . .
C15 C14 C13 121.5(4) . .
C19 C14 C13 120.3(4) . .
C16 C15 C14 121.5(5) . .
C16 C15 H15A 119.2 . .
C14 C15 H15A 119.2 . .
C15 C16 C17 120.4(5) . .
C15 C16 H16A 119.8 . .
C17 C16 H16A 119.8 . .
C16 C17 C18 119.5(5) . .
C16 C17 H17A 120.3 . .
C18 C17 H17A 120.3 . .
C17 C18 C19 120.2(5) . .
C17 C18 H18A 119.9 . .
C19 C18 H18A 119.9 . .
C18 C19 C14 120.5(5) . .
C18 C19 C20 117.4(4) . .
C14 C19 C20 122.0(4) . .
O4 C20 O3 120.4(5) . .
O4 C20 C19 123.6(6) . .
O3 C20 C19 116.0(4) . .

loop_
_geom_bond_atom_site_label_1
_geom_bond_atom_site_label_2
_geom_bond_distance
_geom_bond_site_symmetry_2
Ag1 O1 2.148(4) .
Ag1 O1 2.149(4) 2
Ag1 N1 2.397(6) .
Ag1 Ag2 2.9584(13) .
Ag2 O2 2.231(3) .
Ag2 O2 2.231(3) 2
Ag2 N2 2.392(6) 1_565
O1 C7 1.251(6) .
O2 C7 1.273(6) .
O3 C20 1.334(7) .
O3 H3 0.8200 .
O4 C20 1.198(6) .
N1 C1 1.324(6) 2
N1 C1 1.324(6) .
N2 C6 1.334(6) 2
N2 C6 1.334(6) .
N2 Ag2 2.392(6) 1_545
C1 C2 1.381(7) .
C1 H1B 0.9300 .
C2 C3 1.389(6) .
C2 H2C 0.9300 .
C3 C2 1.389(6) 2
C3 C4 1.489(10) .
C4 C5 1.384(6) 2
C4 C5 1.384(6) .
C5 C6 1.385(6) .
C5 H5A 0.9300 .
C6 H6A 0.9300 .
C7 C8 1.495(8) .
C8 C9 1.395(7) .
C8 C13 1.403(7) .
C9 C10 1.374(8) .
C9 H9A 0.9300 .
C10 C11 1.367(8) .
C10 H10A 0.9300 .
C11 C12 1.397(7) .
C11 H11A 0.9300 .
C12 C13 1.384(7) .
C12 H12A 0.9300 .
C13 C14 1.491(6) .
C14 C15 1.384(7) .
C14 C19 1.394(6) .
C15 C16 1.369(7) .
C15 H15A 0.9300 .
C16 C17 1.374(8) .
C16 H16A 0.9300 .
C17 C18 1.377(8) .
C17 H17A 0.9300 .
C18 C19 1.389(7) .
C18 H18A 0.9300 .
C19 C20 1.487(7) .
